data_7226543
loop_
_publ_author_name
'Jiang, Peng'
'Peng, Fen'
'Chen, Yanmei'

_publ_section_title
;
 Temperature-induced single-crystal-to-single-crystal transformation of a
 binuclear Mn(II) complex into a 1D chain polymer
;
_journal_name_full 'RSC Adv.'
_journal_paper_doi 10.1039/C6RA14364D
_journal_year 2016
_chemical_formula_moiety 'C28 H32 Mn2 N8 O10, 2(H2 O)'
_chemical_formula_sum 'C28 H36 Mn2 N8 O12'
_chemical_formula_weight 786.53
_chemical_melting_point ?
_chemical_name_systematic '[Mn2(4-Apha)4(H2O)2].2H2O'
_chemical_properties_physical ', Heat-sensitive'
_space_group_IT_number 14
_symmetry_cell_setting monoclinic
_symmetry_space_group_name_Hall '-P 2yn'
_symmetry_space_group_name_H-M 'P 1 21/n 1'
_atom_sites_solution_hydrogens geom
_atom_sites_solution_primary direct
_atom_sites_solution_secondary difmap
_audit_creation_method SHELXL-97
_audit_update_record
;
2016-08-29 deposited with the CCDC.
2016-09-13 downloaded from the CCDC.
;
_cell_angle_alpha 90.00
_cell_angle_beta 93.658(2)
_cell_angle_gamma 90.00
_cell_formula_units_Z 2
_cell_length_a 10.5089(11)
_cell_length_b 7.7759(8)
_cell_length_c 20.040(2)
_cell_measurement_reflns_used 4632
_cell_measurement_temperature 296(2)
_cell_measurement_theta_max 27.58
_cell_measurement_theta_min 2.249
_cell_volume 1634.3(3)
_computing_cell_refinement 'Bruker SMART (Bruker, 2005)'
_computing_data_collection 'Bruker SMART APEX-II (Bruker, 2005)'
_computing_data_reduction 'Bruker SAINT (Bruker, 2005)'
_computing_molecular_graphics 'Bruker SHELXTL (Sheldrick, 2008) and DIAMOND (Brandenburg, 1999)'
_computing_publication_material 'Bruker SHELXTL (Sheldrick, 2008)'
_computing_structure_refinement 'Bruker SHELXL-97 (Sheldrick, 2008)'
_computing_structure_solution 'Bruker SHELXS-97 (Sheldrick, 2008)'
_diffrn_ambient_temperature 296(2)
_diffrn_measured_fraction_theta_full 0.985
_diffrn_measured_fraction_theta_max 0.985
_diffrn_measurement_device_type 'Bruker APEX-II CCD'
_diffrn_measurement_method 'phi and omega scans'
_diffrn_radiation_monochromator graphite
_diffrn_radiation_source 'fine-focus sealed tube'
_diffrn_radiation_type MoK\a
_diffrn_radiation_wavelength 0.71073
_diffrn_reflns_av_R_equivalents 0.0172
_diffrn_reflns_av_unetI/netI 0.0210
_diffrn_reflns_limit_h_max 9
_diffrn_reflns_limit_h_min -13
_diffrn_reflns_limit_k_max 10
_diffrn_reflns_limit_k_min -10
_diffrn_reflns_limit_l_max 26
_diffrn_reflns_limit_l_min -22
_diffrn_reflns_number 9471
_diffrn_reflns_theta_full 27.62
_diffrn_reflns_theta_max 27.62
_diffrn_reflns_theta_min 2.04
_exptl_absorpt_coefficient_mu 0.848
_exptl_absorpt_correction_T_max 0.8288
_exptl_absorpt_correction_T_min 0.7971
_exptl_absorpt_correction_type multi-scan
_exptl_absorpt_process_details sadabs
_exptl_crystal_colour light-brown
_exptl_crystal_density_diffrn 1.598
_exptl_crystal_density_meas ?
_exptl_crystal_density_method 'not measured'
_exptl_crystal_description rod
_exptl_crystal_F_000 812
_exptl_crystal_preparation ', Magnetic properties'
_exptl_crystal_size_max 0.28
_exptl_crystal_size_mid 0.25
_exptl_crystal_size_min 0.23
_refine_diff_density_max 0.557
_refine_diff_density_min -0.429
_refine_diff_density_rms 0.061
_refine_ls_extinction_method none
_refine_ls_goodness_of_fit_ref 1.054
_refine_ls_hydrogen_treatment constr
_refine_ls_matrix_type full
_refine_ls_number_parameters 226
_refine_ls_number_reflns 3740
_refine_ls_number_restraints 0
_refine_ls_restrained_S_all 1.054
_refine_ls_R_factor_all 0.0356
_refine_ls_R_factor_gt 0.0295
_refine_ls_shift/su_max 0.001
_refine_ls_shift/su_mean 0.000
_refine_ls_structure_factor_coef Fsqd
_refine_ls_weighting_details 'calc w=1/[\s^2^(Fo^2^)+(0.0395P)^2^+0.7460P] where P=(Fo^2^+2Fc^2^)/3'
_refine_ls_weighting_scheme calc
_refine_ls_wR_factor_gt 0.0771
_refine_ls_wR_factor_ref 0.0805
_reflns_number_gt 3255
_reflns_number_total 3740
_reflns_threshold_expression >2sigma(I)
_cod_data_source_file c6ra14364d2.cif
_cod_data_source_block 1482263
_cod_depositor_comments
;
The following automatic conversions were performed:

'_chemical_melting_point' value 'not measured' was changed to '?' -
the value is undefined or not given.

'_exptl_crystal_density_meas' value 'not measured' was changed to '?'
- the value is perceived as not measured.

Automatic conversion script
Id: cif_fix_values 4268 2015-11-12 08:31:59Z antanas 
;
_cod_original_cell_volume 1634.2(3)
_cod_original_sg_symbol_H-M 'P 21/n'
_cod_database_code 7226543

loop_
_symmetry_equiv_pos_as_xyz
'x, y, z'
'-x+1/2, y+1/2, -z+1/2'
'-x, -y, -z'
'x-1/2, -y-1/2, z-1/2'

loop_
_atom_site_label
_atom_site_type_symbol
_atom_site_fract_x
_atom_site_fract_y
_atom_site_fract_z
_atom_site_U_iso_or_equiv
_atom_site_adp_type
_atom_site_occupancy
_atom_site_symmetry_multiplicity
_atom_site_calc_flag
_atom_site_refinement_flags
Mn1 Mn 0.52026(2) 0.69986(3) 0.027648(11) 0.02308(9) Uani 1 1 d .
O1 O 0.53663(13) 0.67540(16) 0.13402(6) 0.0336(3) Uani 1 1 d .
C1 C 0.62687(16) 0.7815(2) 0.23791(8) 0.0244(3) Uani 1 1 d .
N1 N 0.66634(13) 0.54210(17) -0.07824(6) 0.0238(3) Uani 1 1 d .
H1 H 0.7109 0.4681 -0.0977 0.029 Uiso 1 1 d R
O2 O 0.68023(12) 0.86631(16) 0.06065(6) 0.0308(3) Uani 1 1 d .
N2 N 0.65467(16) 0.7537(2) -0.38658(7) 0.0342(3) Uani 1 1 d .
H2A H 0.6995 0.6815 -0.4023 0.041 Uiso 1 1 d R
H2B H 0.5825 0.7602 -0.4058 0.041 Uiso 1 1 d R
C2 C 0.72457(16) 0.8687(2) 0.27460(8) 0.0304(4) Uani 1 1 d .
H2 H 0.7865 0.9263 0.2521 0.036 Uiso 1 1 calc R
O3 O 0.53287(12) 0.76679(15) -0.07695(6) 0.0285(3) Uani 1 1 d .
C3 C 0.73075(17) 0.8708(3) 0.34327(9) 0.0337(4) Uani 1 1 d .
H3 H 0.7972 0.9286 0.3665 0.040 Uiso 1 1 calc R
C4 C 0.63875(17) 0.7874(2) 0.37857(9) 0.0325(4) Uani 1 1 d .
O4 O 0.63368(11) 0.49328(14) -0.01500(5) 0.0245(2) Uani 1 1 d .
O5 O 0.37697(12) 0.90709(15) 0.03717(6) 0.0299(3) Uani 1 1 d .
H5A H 0.4095 0.9918 0.0590 0.036 Uiso 1 1 d R
H5B H 0.3478 0.9593 0.0022 0.036 Uiso 1 1 d R
C5 C 0.54314(18) 0.6956(3) 0.34223(9) 0.0362(4) Uani 1 1 d .
H5 H 0.4825 0.6356 0.3648 0.043 Uiso 1 1 calc R
C6 C 0.53793(17) 0.6935(2) 0.27331(9) 0.0301(4) Uani 1 1 d .
H6 H 0.4735 0.6318 0.2500 0.036 Uiso 1 1 calc R
O6 O 0.90815(17) 0.7167(3) 0.02954(10) 0.0795(6) Uani 1 1 d .
H6A H 0.9142 0.8223 0.0192 0.095 Uiso 1 1 d R
H6B H 0.8283 0.7072 0.0329 0.095 Uiso 1 1 d R
N3 N 0.68730(14) 0.8762(2) 0.12935(7) 0.0312(3) Uani 1 1 d .
H3A H 0.7387 0.9479 0.1496 0.037 Uiso 1 1 calc R
C7 C 0.61514(16) 0.7755(2) 0.16431(8) 0.0248(3) Uani 1 1 d .
C8 C 0.62873(16) 0.7020(2) -0.17962(8) 0.0230(3) Uani 1 1 d .
N4 N 0.64233(19) 0.7962(3) 0.44684(8) 0.0563(6) Uani 1 1 d .
H4A H 0.7007 0.8472 0.4661 0.068 Uiso 1 1 d R
H4B H 0.5875 0.7476 0.4665 0.068 Uiso 1 1 d R
C9 C 0.53359(16) 0.7864(2) -0.21875(8) 0.0268(3) Uani 1 1 d .
H9 H 0.4646 0.8340 -0.1985 0.032 Uiso 1 1 calc R
C10 C 0.54030(17) 0.8003(2) -0.28698(9) 0.0294(4) Uani 1 1 d .
H10 H 0.4755 0.8559 -0.3124 0.035 Uiso 1 1 calc R
C11 C 0.64392(16) 0.7314(2) -0.31821(8) 0.0263(3) Uani 1 1 d .
C12 C 0.74059(17) 0.6508(2) -0.27909(8) 0.0300(4) Uani 1 1 d .
H12 H 0.8109 0.6063 -0.2991 0.036 Uiso 1 1 calc R
C13 C 0.73275(16) 0.6363(2) -0.21080(8) 0.0283(4) Uani 1 1 d .
H13 H 0.7979 0.5818 -0.1853 0.034 Uiso 1 1 calc R
C14 C 0.60841(15) 0.6736(2) -0.10828(8) 0.0221(3) Uani 1 1 d .

loop_
_atom_site_aniso_label
_atom_site_aniso_U_11
_atom_site_aniso_U_22
_atom_site_aniso_U_33
_atom_site_aniso_U_23
_atom_site_aniso_U_13
_atom_site_aniso_U_12
Mn1 0.03147(15) 0.02111(13) 0.01701(13) -0.00094(9) 0.00417(9) 0.00024(10)
O1 0.0435(7) 0.0370(7) 0.0200(6) -0.0006(5) -0.0002(5) -0.0135(6)
C1 0.0261(8) 0.0261(8) 0.0209(8) -0.0024(6) 0.0011(6) 0.0023(6)
N1 0.0301(7) 0.0244(7) 0.0178(6) -0.0001(5) 0.0073(5) 0.0018(5)
O2 0.0370(7) 0.0356(7) 0.0203(6) 0.0014(5) 0.0050(5) -0.0041(5)
N2 0.0372(8) 0.0450(9) 0.0210(7) 0.0014(6) 0.0068(6) 0.0010(7)
C2 0.0280(9) 0.0354(9) 0.0278(8) -0.0023(7) 0.0017(7) -0.0061(7)
O3 0.0390(7) 0.0279(6) 0.0194(5) 0.0005(5) 0.0072(5) 0.0082(5)
C3 0.0292(9) 0.0435(10) 0.0277(9) -0.0059(8) -0.0039(7) -0.0052(8)
C4 0.0319(9) 0.0436(11) 0.0217(8) -0.0009(7) -0.0013(7) 0.0025(8)
O4 0.0345(6) 0.0244(6) 0.0150(5) 0.0023(4) 0.0047(4) 0.0020(5)
O5 0.0393(7) 0.0234(6) 0.0273(6) 0.0014(5) 0.0047(5) 0.0026(5)
C5 0.0343(10) 0.0483(11) 0.0262(9) 0.0021(8) 0.0040(7) -0.0093(8)
C6 0.0293(9) 0.0355(9) 0.0251(8) -0.0021(7) -0.0017(7) -0.0060(7)
O6 0.0417(10) 0.1151(18) 0.0824(14) -0.0233(12) 0.0100(9) -0.0027(10)
N3 0.0377(8) 0.0358(8) 0.0201(7) -0.0020(6) 0.0015(6) -0.0109(7)
C7 0.0277(8) 0.0243(8) 0.0226(8) -0.0014(6) 0.0023(6) 0.0015(6)
C8 0.0277(8) 0.0223(8) 0.0194(7) 0.0002(6) 0.0048(6) -0.0024(6)
N4 0.0474(11) 0.0988(17) 0.0222(8) -0.0029(9) -0.0020(7) -0.0202(11)
C9 0.0264(8) 0.0296(9) 0.0252(8) 0.0017(6) 0.0080(6) 0.0025(7)
C10 0.0281(8) 0.0355(9) 0.0247(8) 0.0060(7) 0.0022(7) 0.0018(7)
C11 0.0321(9) 0.0265(8) 0.0210(8) 0.0011(6) 0.0066(6) -0.0055(7)
C12 0.0316(9) 0.0320(9) 0.0275(8) 0.0001(7) 0.0110(7) 0.0042(7)
C13 0.0290(9) 0.0305(8) 0.0260(8) 0.0035(7) 0.0052(7) 0.0043(7)
C14 0.0256(8) 0.0217(7) 0.0190(7) -0.0016(6) 0.0023(6) -0.0027(6)

loop_
_atom_type_symbol
_atom_type_description
_atom_type_scat_dispersion_real
_atom_type_scat_dispersion_imag
_atom_type_scat_source
C C 0.0033 0.0016 'International Tables Vol C Tables 4.2.6.8 and 6.1.1.4'
H H 0.0000 0.0000 'International Tables Vol C Tables 4.2.6.8 and 6.1.1.4'
N N 0.0061 0.0033 'International Tables Vol C Tables 4.2.6.8 and 6.1.1.4'
O O 0.0106 0.0060 'International Tables Vol C Tables 4.2.6.8 and 6.1.1.4'
Mn Mn 0.3368 0.7283 'International Tables Vol C Tables 4.2.6.8 and 6.1.1.4'

loop_
_geom_angle_atom_site_label_1
_geom_angle_atom_site_label_2
_geom_angle_atom_site_label_3
_geom_angle
_geom_angle_site_symmetry_1
_geom_angle_site_symmetry_3
O1 Mn1 O3 168.07(5) . .
O1 Mn1 O2 74.93(4) . .
O3 Mn1 O2 93.26(5) . .
O1 Mn1 O4 108.11(5) . .
O3 Mn1 O4 74.50(4) . .
O2 Mn1 O4 97.13(5) . .
O1 Mn1 O4 93.77(4) . 3_665
O3 Mn1 O4 98.13(4) . 3_665
O2 Mn1 O4 168.06(4) . 3_665
O4 Mn1 O4 82.55(5) . 3_665
O1 Mn1 O5 89.47(5) . .
O3 Mn1 O5 89.57(4) . .
O2 Mn1 O5 93.26(5) . .
O4 Mn1 O5 161.39(4) . .
O4 Mn1 O5 90.43(5) 3_665 .
C7 O1 Mn1 115.71(10) . .
C6 C1 C2 117.74(15) . .
C6 C1 C7 118.66(14) . .
C2 C1 C7 123.59(15) . .
C14 N1 O4 119.76(13) . .
C14 N1 H1 124.6 . .
O4 N1 H1 114.1 . .
N3 O2 Mn1 109.05(9) . .
C11 N2 H2A 112.5 . .
C11 N2 H2B 109.5 . .
H2A N2 H2B 113.5 . .
C3 C2 C1 121.22(16) . .
C3 C2 H2 119.4 . .
C1 C2 H2 119.4 . .
C14 O3 Mn1 114.78(10) . .
C2 C3 C4 120.85(16) . .
C2 C3 H3 119.6 . .
C4 C3 H3 119.6 . .
N4 C4 C3 120.55(17) . .
N4 C4 C5 121.31(18) . .
C3 C4 C5 118.14(16) . .
N1 O4 Mn1 109.04(8) . .
N1 O4 Mn1 107.65(8) . 3_665
Mn1 O4 Mn1 97.45(5) . 3_665
Mn1 O5 H5A 110.7 . .
Mn1 O5 H5B 119.1 . .
H5A O5 H5B 99.5 . .
C6 C5 C4 120.61(17) . .
C6 C5 H5 119.7 . .
C4 C5 H5 119.7 . .
C5 C6 C1 121.36(16) . .
C5 C6 H6 119.3 . .
C1 C6 H6 119.3 . .
H6A O6 H6B 101.2 . .
C7 N3 O2 120.08(14) . .
C7 N3 H3A 120.0 . .
O2 N3 H3A 120.0 . .
O1 C7 N3 119.36(15) . .
O1 C7 C1 120.79(15) . .
N3 C7 C1 119.85(14) . .
C13 C8 C9 118.44(15) . .
C13 C8 C14 123.16(15) . .
C9 C8 C14 118.17(14) . .
C4 N4 H4A 118.3 . .
C4 N4 H4B 119.1 . .
H4A N4 H4B 122.6 . .
C10 C9 C8 120.97(15) . .
C10 C9 H9 119.5 . .
C8 C9 H9 119.5 . .
C9 C10 C11 120.34(16) . .
C9 C10 H10 119.8 . .
C11 C10 H10 119.8 . .
N2 C11 C12 120.51(15) . .
N2 C11 C10 120.51(16) . .
C12 C11 C10 118.83(15) . .
C13 C12 C11 120.48(15) . .
C13 C12 H12 119.8 . .
C11 C12 H12 119.8 . .
C12 C13 C8 120.90(16) . .
C12 C13 H13 119.5 . .
C8 C13 H13 119.5 . .
O3 C14 N1 120.17(14) . .
O3 C14 C8 121.85(14) . .
N1 C14 C8 117.89(14) . .

loop_
_geom_bond_atom_site_label_1
_geom_bond_atom_site_label_2
_geom_bond_distance
_geom_bond_site_symmetry_2
Mn1 O1 2.1360(12) .
Mn1 O3 2.1720(12) .
Mn1 O2 2.1902(13) .
Mn1 O4 2.2048(11) .
Mn1 O4 2.2101(12) 3_665
Mn1 O5 2.2220(12) .
O1 C7 1.261(2) .
C1 C6 1.389(2) .
C1 C2 1.399(2) .
C1 C7 1.473(2) .
N1 C14 1.316(2) .
N1 O4 1.3870(15) .
N1 H1 0.8516 .
O2 N3 1.3762(17) .
N2 C11 1.393(2) .
N2 H2A 0.8102 .
N2 H2B 0.8302 .
C2 C3 1.373(2) .
C2 H2 0.9300 .
O3 C14 1.2699(19) .
C3 C4 1.394(3) .
C3 H3 0.9300 .
C4 N4 1.368(2) .
C4 C5 1.398(3) .
O4 Mn1 2.2101(12) 3_665
O5 H5A 0.8500 .
O5 H5B 0.8501 .
C5 C6 1.379(2) .
C5 H5 0.9300 .
C6 H6 0.9300 .
O6 H6A 0.8501 .
O6 H6B 0.8500 .
N3 C7 1.322(2) .
N3 H3A 0.8600 .
C8 C13 1.390(2) .
C8 C9 1.395(2) .
C8 C14 1.475(2) .
N4 H4A 0.8072 .
N4 H4B 0.8113 .
C9 C10 1.378(2) .
C9 H9 0.9300 .
C10 C11 1.397(2) .
C10 H10 0.9300 .
C11 C12 1.392(2) .
C12 C13 1.381(2) .
C12 H12 0.9300 .
C13 H13 0.9300 .

loop_
_geom_hbond_atom_site_label_D
_geom_hbond_atom_site_label_H
_geom_hbond_atom_site_label_A
_geom_hbond_distance_DH
_geom_hbond_distance_HA
_geom_hbond_distance_DA
_geom_hbond_angle_DHA
_geom_hbond_site_symmetry_A
N1 H1 N2 0.85 2.22 3.039(2) 161.0 2_644
N2 H2A O5 0.81 2.39 3.132(2) 152.8 4_675
N2 H2B O6 0.83 2.18 3.006(3) 171.0 4_575
O5 H5A O3 0.85 2.00 2.8049(18) 158.2 3_675
O5 H5B O2 0.85 1.86 2.6755(17) 159.9 3_675
O6 H6B O2 0.85 2.09 2.769(2) 136.5 .
N4 H4A O4 0.81 2.25 3.057(2) 177.3 2_655
N4 H4B O6 0.81 2.35 3.055(3) 145.4 4_576

loop_
_geom_torsion_atom_site_label_1
_geom_torsion_atom_site_label_2
_geom_torsion_atom_site_label_3
_geom_torsion_atom_site_label_4
_geom_torsion
_geom_torsion_site_symmetry_1
_geom_torsion_site_symmetry_4
O3 Mn1 O1 C7 -0.9(3) . .
O2 Mn1 O1 C7 7.26(12) . .
O4 Mn1 O1 C7 99.96(12) . .
O4 Mn1 O1 C7 -176.66(12) 3_665 .
O5 Mn1 O1 C7 -86.26(13) . .
O1 Mn1 O2 N3 -7.79(10) . .
O3 Mn1 O2 N3 170.53(10) . .
O4 Mn1 O2 N3 -114.69(10) . .
O4 Mn1 O2 N3 -27.0(3) 3_665 .
O5 Mn1 O2 N3 80.78(10) . .
C6 C1 C2 C3 -1.5(3) . .
C7 C1 C2 C3 179.74(17) . .
O1 Mn1 O3 C14 96.0(3) . .
O2 Mn1 O3 C14 88.14(12) . .
O4 Mn1 O3 C14 -8.36(11) . .
O4 Mn1 O3 C14 -88.25(12) 3_665 .
O5 Mn1 O3 C14 -178.62(12) . .
C1 C2 C3 C4 -0.7(3) . .
C2 C3 C4 N4 -177.12(19) . .
C2 C3 C4 C5 2.6(3) . .
C14 N1 O4 Mn1 -13.92(16) . .
C14 N1 O4 Mn1 90.78(14) . 3_665
O1 Mn1 O4 N1 -156.83(9) . .
O3 Mn1 O4 N1 11.01(9) . .
O2 Mn1 O4 N1 -80.41(9) . .
O4 Mn1 O4 N1 111.63(10) 3_665 .
O5 Mn1 O4 N1 43.01(18) . .
O1 Mn1 O4 Mn1 91.54(5) . 3_665
O3 Mn1 O4 Mn1 -100.62(5) . 3_665
O2 Mn1 O4 Mn1 167.96(4) . 3_665
O4 Mn1 O4 Mn1 0.0 3_665 3_665
O5 Mn1 O4 Mn1 -68.62(14) . 3_665
N4 C4 C5 C6 177.44(19) . .
C3 C4 C5 C6 -2.3(3) . .
C4 C5 C6 C1 0.1(3) . .
C2 C1 C6 C5 1.8(3) . .
C7 C1 C6 C5 -179.36(17) . .
Mn1 O2 N3 C7 8.51(18) . .
Mn1 O1 C7 N3 -5.2(2) . .
Mn1 O1 C7 C1 174.64(11) . .
O2 N3 C7 O1 -2.7(2) . .
O2 N3 C7 C1 177.49(14) . .
C6 C1 C7 O1 -9.0(2) . .
C2 C1 C7 O1 169.71(17) . .
C6 C1 C7 N3 170.84(16) . .
C2 C1 C7 N3 -10.4(3) . .
C13 C8 C9 C10 1.9(2) . .
C14 C8 C9 C10 -172.89(15) . .
C8 C9 C10 C11 -0.8(3) . .
C9 C10 C11 N2 -176.35(16) . .
C9 C10 C11 C12 -0.8(3) . .
N2 C11 C12 C13 176.80(17) . .
C10 C11 C12 C13 1.3(3) . .
C11 C12 C13 C8 -0.1(3) . .
C9 C8 C13 C12 -1.4(3) . .
C14 C8 C13 C12 173.07(16) . .
Mn1 O3 C14 N1 3.76(19) . .
Mn1 O3 C14 C8 -179.74(11) . .
O4 N1 C14 O3 7.5(2) . .
O4 N1 C14 C8 -169.17(13) . .
C13 C8 C14 O3 162.25(16) . .
C9 C8 C14 O3 -23.3(2) . .
C13 C8 C14 N1 -21.2(2) . .
C9 C8 C14 N1 153.31(15) . .
